data_7707741
loop_
_publ_author_name
'Gruhne, Michael S.'
'Lenz, Tobias'
'R\"osch, Markus'
'Lommel, Marcus'
'Wurzenberger, Maximilian H. H.'
'Klap\"otke, Thomas M'
'Stierstorfer, J\"org'

_publ_section_title
;
 Nitratoethyl-5H-tetrazoles: improving the oxygen balance through
 application of organic nitrates in energetic coordination compounds.
;
_journal_issue 31
_journal_name_full 'Dalton transactions (Cambridge, England : 2003)'
_journal_page_first 10811
_journal_page_last 10825
_journal_paper_doi 10.1039/d1dt01898a
_journal_volume 50
_journal_year 2021
_chemical_formula_moiety 'C18 H30 N30 O18 Zn, 2(Cl O4)'
_chemical_formula_sum 'C18 H30 Cl2 N30 O26 Zn'
_chemical_formula_weight 1218.99
_chemical_name_common 'hexakis(1-nitrratoethyl-5H-tetrazolyl) zinc(II) diperchlorate'
_chemical_name_systematic 'hexakis(1-nitrratoethyl-5H-tetrazolyl) zinc(II) diperchlorate'
_space_group_IT_number 2
_space_group_name_Hall '-P 1'
_space_group_name_H-M_alt 'P -1'
_symmetry_cell_setting triclinic
_symmetry_Int_Tables_number 2
_symmetry_space_group_name_Hall '-P 1'
_symmetry_space_group_name_H-M 'P -1'
_atom_sites_solution_hydrogens geom
_atom_sites_solution_primary difmap
_audit_creation_date 2020-10-08
_audit_creation_method
;
Olex2 1.3
(compiled 2020.07.31 svn.rc2a77460 for OlexSys, GUI svn.r6145)
;
_audit_update_record
;
2021-05-17 deposited with the CCDC.	2021-06-29 downloaded from the CCDC.
;
_cell_angle_alpha 68.548(8)
_cell_angle_beta 88.553(7)
_cell_angle_gamma 61.016(8)
_cell_formula_units_Z 1
_cell_length_a 10.8769(8)
_cell_length_b 10.8942(9)
_cell_length_c 12.4267(12)
_cell_measurement_reflns_used 1773
_cell_measurement_temperature 102
_cell_measurement_theta_max 24.9310
_cell_measurement_theta_min 2.5070
_cell_volume 1177.8(2)
_computing_cell_refinement 'CrysAlisPro 1.171.40.82a (Rigaku OD, 2020)'
_computing_data_collection 'CrysAlisPro 1.171.40.82a (Rigaku OD, 2020)'
_computing_data_reduction 'CrysAlisPro 1.171.40.82a (Rigaku OD, 2020)'
_computing_molecular_graphics 'Diamond 2.1c, Crystal Impact GbR'
_computing_publication_material 'Microsoft Word 2016'
_computing_structure_refinement 'SHELXL 2018/3 (Sheldrick, 2015)'
_computing_structure_solution 'SHELXT 2018/2 (Sheldrick, 2018)'
_diffrn_ambient_temperature 102
_diffrn_detector 'CCD plate'
_diffrn_detector_area_resol_mean 15.9809
_diffrn_detector_type Sapphire3
_diffrn_measured_fraction_theta_full 1.000
_diffrn_measured_fraction_theta_max 0.999
_diffrn_measurement_details
;
List of Runs (angles in degrees, time in seconds):

  # Type    Start    End  Width  t~exp~   \w     \q     \k     \f   Frames
#--------------------------------------------------------------------------
  1  \w    -54.00  50.00   1.00    1.50    --  -15.43   0.00 -60.00  104
  2  \w    -37.00   9.00   1.00    1.50    --  -15.43 -77.00-150.00   46
  3  \w    -39.00   0.00   1.00    1.50    --  -15.43 -77.00 150.00   39
  4  \w    -77.00   4.00   1.00    1.50    --  -15.43 -37.00 -90.00   81
  5  \w     -1.00  24.00   1.00    1.50    --   16.53  77.00 -30.00   25
  6  \w     11.00  55.00   1.00    1.50    --   16.53 -99.00  90.00   44
  7  \w     40.00  78.00   1.00    1.50    --   16.53 178.00-120.00   38
;
_diffrn_measurement_device 'four-circle diffractometer'
_diffrn_measurement_device_type 'Xcalibur, Sapphire3'
_diffrn_measurement_method '\w scans'
_diffrn_orient_matrix_UB_11 -0.0174384000
_diffrn_orient_matrix_UB_12 0.0307183000
_diffrn_orient_matrix_UB_13 0.0433351000
_diffrn_orient_matrix_UB_21 0.0387547000
_diffrn_orient_matrix_UB_22 -0.0752063000
_diffrn_orient_matrix_UB_23 0.0449035000
_diffrn_orient_matrix_UB_31 0.0628653000
_diffrn_orient_matrix_UB_32 0.0047046000
_diffrn_orient_matrix_UB_33 -0.0015965000
_diffrn_radiation_monochromator graphite
_diffrn_radiation_probe x-ray
_diffrn_radiation_type 'Mo K\a'
_diffrn_radiation_wavelength 0.71073
_diffrn_reflns_av_R_equivalents 0.0389
_diffrn_reflns_av_sigmaI/netI 0.0801
_diffrn_reflns_av_unetI/netI 0.0828
_diffrn_reflns_Laue_measured_fraction_full 1.000
_diffrn_reflns_Laue_measured_fraction_max 0.999
_diffrn_reflns_limit_h_max 13
_diffrn_reflns_limit_h_min -13
_diffrn_reflns_limit_k_max 12
_diffrn_reflns_limit_k_min -13
_diffrn_reflns_limit_l_max 14
_diffrn_reflns_limit_l_min -15
_diffrn_reflns_number 9471
_diffrn_reflns_point_group_measured_fraction_full 1.000
_diffrn_reflns_point_group_measured_fraction_max 0.999
_diffrn_reflns_theta_full 25.242
_diffrn_reflns_theta_max 26.372
_diffrn_reflns_theta_min 2.179
_diffrn_source 'fine-focus sealed X-ray tube'
_exptl_absorpt_coefficient_mu 0.754
_exptl_absorpt_correction_T_max 1.00000
_exptl_absorpt_correction_T_min 0.88870
_exptl_absorpt_correction_type multi-scan
_exptl_absorpt_process_details
;
CrysAlisPro 1.171.40.82a (Rigaku Oxford Diffraction, 2020)
Empirical absorption correction using spherical harmonics,
implemented in SCALE3 ABSPACK scaling algorithm.
;
_exptl_crystal_colour colourless
_exptl_crystal_density_diffrn 1.719
_exptl_crystal_description block
_exptl_crystal_F_000 620
_exptl_crystal_size_max 0.5
_exptl_crystal_size_mid 0.389
_exptl_crystal_size_min 0.212
_refine_diff_density_max 0.562
_refine_diff_density_min -0.449
_refine_diff_density_rms 0.086
_refine_ls_extinction_method none
_refine_ls_goodness_of_fit_ref 1.044
_refine_ls_hydrogen_treatment constr
_refine_ls_matrix_type full
_refine_ls_number_parameters 349
_refine_ls_number_reflns 4809
_refine_ls_number_restraints 0
_refine_ls_restrained_S_all 1.044
_refine_ls_R_factor_all 0.0900
_refine_ls_R_factor_gt 0.0513
_refine_ls_shift/su_max 0.000
_refine_ls_shift/su_mean 0.000
_refine_ls_structure_factor_coef Fsqd
_refine_ls_weighting_details 'w=1/[\s^2^(Fo^2^)+(0.0269P)^2^+0.6311P] where P=(Fo^2^+2Fc^2^)/3'
_refine_ls_weighting_scheme calc
_refine_ls_wR_factor_gt 0.0864
_refine_ls_wR_factor_ref 0.1045
_reflns_Friedel_coverage 0.000
_reflns_number_gt 3302
_reflns_number_total 4809
_reflns_threshold_expression 'I > 2\s(I)'
_cod_data_source_file d1dt01898a2.cif
_cod_data_source_block px357
_cod_depositor_comments 'Adding full bibliography for 7707739--7707758.cif.'
_cod_database_code 7707741
_shelx_space_group_comment
;
The symmetry employed for this shelxl refinement is uniquely defined
by the following loop, which should always be used as a source of
symmetry information in preference to the above space-group names.
They are only intended as comments.
;
_shelx_estimated_absorpt_t_min 0.704
_shelx_estimated_absorpt_t_max 0.857
_olex2_submission_special_instructions 'No special instructions were received'
_oxdiff_exptl_absorpt_empirical_details
;
Empirical correction (ABSPACK) includes:
- Absorption correction using spherical harmonics
- Frame scaling
;
_oxdiff_exptl_absorpt_empirical_full_max 1.222
_oxdiff_exptl_absorpt_empirical_full_min 0.837

loop_
_space_group_symop_operation_xyz
'x, y, z'
'-x, -y, -z'

loop_
_atom_site_label
_atom_site_type_symbol
_atom_site_fract_x
_atom_site_fract_y
_atom_site_fract_z
_atom_site_U_iso_or_equiv
_atom_site_adp_type
_atom_site_occupancy
_atom_site_site_symmetry_order
_atom_site_calc_flag
_atom_site_refinement_flags_posn
_atom_site_refinement_flags_adp
_atom_site_refinement_flags_occupancy
_atom_site_disorder_assembly
_atom_site_disorder_group
Zn1 Zn 0.500000 1.000000 0.000000 0.01856(16) Uani 1 2 d S . P . .
Cl1 Cl 0.84845(8) 0.30396(10) 0.04228(8) 0.0247(2) Uani 1 1 d . . . . .
O7 O 0.9545(2) 0.3089(3) 0.3875(2) 0.0269(6) Uani 1 1 d . . . . .
O4 O 0.4616(2) 1.2050(3) 0.4463(2) 0.0317(6) Uani 1 1 d . . . . .
O1 O 0.2517(3) 0.6835(3) 0.4366(2) 0.0341(7) Uani 1 1 d . . . . .
N9 N 0.4743(3) 1.1264(3) 0.1059(2) 0.0186(6) Uani 1 1 d . . . . .
N11 N 0.9057(3) 0.6024(3) 0.1930(2) 0.0202(6) Uani 1 1 d . . . . .
O12 O 0.9879(2) 0.2857(3) 0.0332(2) 0.0383(7) Uani 1 1 d . . . . .
O8 O 0.8916(3) 0.1459(3) 0.3909(2) 0.0389(7) Uani 1 1 d . . . . .
N4 N 0.3963(3) 0.8881(3) 0.1068(2) 0.0185(6) Uani 1 1 d . . . . .
O10 O 0.7945(3) 0.3641(3) 0.1290(2) 0.0419(7) Uani 1 1 d . . . . .
N14 N 0.7063(3) 0.8128(3) 0.1080(2) 0.0193(6) Uani 1 1 d . . . . .
N6 N 0.4877(3) 1.2415(3) 0.2095(2) 0.0192(6) Uani 1 1 d . . . . .
O9 O 1.0837(3) 0.1261(3) 0.3219(3) 0.0426(8) Uani 1 1 d . . . . .
N1 N 0.2570(3) 0.8119(3) 0.1903(2) 0.0206(7) Uani 1 1 d . . . . .
N8 N 0.3525(3) 1.1796(3) 0.1517(3) 0.0223(7) Uani 1 1 d . . . . .
N3 N 0.4705(3) 0.7321(3) 0.1632(3) 0.0246(7) Uani 1 1 d . . . . .
N7 N 0.3602(3) 1.2480(3) 0.2144(3) 0.0242(7) Uani 1 1 d . . . . .
O11 O 0.8592(3) 0.1583(3) 0.0769(3) 0.0488(8) Uani 1 1 d . . . . .
O3 O 0.1838(3) 0.5160(3) 0.4532(3) 0.0479(8) Uani 1 1 d . . . . .
N12 N 0.9079(3) 0.7087(3) 0.2230(3) 0.0281(7) Uani 1 1 d . . . . .
N2 N 0.3872(3) 0.6858(3) 0.2140(3) 0.0260(7) Uani 1 1 d . . . . .
O5 O 0.3922(3) 1.1128(3) 0.6054(3) 0.0517(8) Uani 1 1 d . . . . .
N13 N 0.7877(3) 0.8351(3) 0.1711(3) 0.0257(7) Uani 1 1 d . . . . .
O6 O 0.5981(3) 1.0986(3) 0.6225(3) 0.0515(8) Uani 1 1 d . . . . .
O13 O 0.7548(3) 0.4087(3) -0.0687(3) 0.0542(9) Uani 1 1 d . . . . .
N15 N 0.9798(3) 0.1825(3) 0.3636(3) 0.0334(8) Uani 1 1 d . . . . .
N10 N 0.4881(4) 1.1318(4) 0.5695(3) 0.0389(9) Uani 1 1 d . . . . .
C4 C 0.5553(3) 1.1665(4) 0.1433(3) 0.0201(8) Uani 1 1 d . . . . .
H4 H 0.647261 1.145267 0.125865 0.024 Uiso 1 1 calc R U . . .
N5 N 0.2721(4) 0.5373(4) 0.4861(3) 0.0400(9) Uani 1 1 d . . . . .
C7 C 0.7813(3) 0.6686(4) 0.1236(3) 0.0215(8) Uani 1 1 d . . . . .
H7 H 0.751304 0.619324 0.090378 0.026 Uiso 1 1 calc R U . . .
C1 C 0.2646(3) 0.9343(4) 0.1254(3) 0.0207(8) Uani 1 1 d . . . . .
H1 H 0.188137 1.037790 0.097195 0.025 Uiso 1 1 calc R U . . .
O2 O 0.3809(3) 0.4474(4) 0.5580(3) 0.0685(10) Uani 1 1 d . . . . .
C8 C 1.0330(3) 0.4506(4) 0.2272(3) 0.0237(8) Uani 1 1 d . . . . .
H8A H 1.116853 0.461785 0.207742 0.028 Uiso 1 1 calc R U . . .
H8B H 1.020752 0.398175 0.181547 0.028 Uiso 1 1 calc R U . . .
C5 C 0.5297(4) 1.3115(4) 0.2700(3) 0.0258(8) Uani 1 1 d . . . . .
H5A H 0.446889 1.413595 0.257215 0.031 Uiso 1 1 calc R U . . .
H5B H 0.606787 1.326886 0.235510 0.031 Uiso 1 1 calc R U . . .
C6 C 0.5814(4) 1.2153(4) 0.4005(3) 0.0295(9) Uani 1 1 d . . . . .
H6A H 0.663256 1.111911 0.415422 0.035 Uiso 1 1 calc R U . . .
H6B H 0.612025 1.264264 0.438330 0.035 Uiso 1 1 calc R U . . .
C2 C 0.1370(3) 0.7961(4) 0.2310(3) 0.0294(9) Uani 1 1 d . . . . .
H2A H 0.150272 0.698697 0.232997 0.035 Uiso 1 1 calc R U . . .
H2B H 0.048001 0.881199 0.174325 0.035 Uiso 1 1 calc R U . . .
C9 C 1.0608(3) 0.3538(4) 0.3563(3) 0.0274(9) Uani 1 1 d . . . . .
H9A H 1.156751 0.260436 0.378317 0.033 Uiso 1 1 calc R U . . .
H9B H 1.060738 0.411894 0.401640 0.033 Uiso 1 1 calc R U . . .
C3 C 0.1209(4) 0.7973(4) 0.3507(4) 0.0364(10) Uani 1 1 d . . . . .
H3A H 0.093081 0.900261 0.346233 0.044 Uiso 1 1 calc R U . . .
H3B H 0.043246 0.777041 0.376620 0.044 Uiso 1 1 calc R U . . .

loop_
_atom_site_aniso_label
_atom_site_aniso_U_11
_atom_site_aniso_U_22
_atom_site_aniso_U_33
_atom_site_aniso_U_23
_atom_site_aniso_U_13
_atom_site_aniso_U_12
Zn1 0.0177(3) 0.0166(3) 0.0215(3) -0.0079(3) 0.0048(2) -0.0088(2)
Cl1 0.0248(4) 0.0223(5) 0.0278(5) -0.0106(4) 0.0056(4) -0.0123(4)
O7 0.0326(13) 0.0231(14) 0.0305(16) -0.0114(12) 0.0100(11) -0.0178(11)
O4 0.0350(14) 0.0412(17) 0.0272(16) -0.0168(13) 0.0109(12) -0.0235(13)
O1 0.0415(15) 0.0456(18) 0.0343(17) -0.0217(14) 0.0134(13) -0.0321(14)
N9 0.0160(13) 0.0197(15) 0.0206(17) -0.0089(13) 0.0041(12) -0.0090(12)
N11 0.0176(14) 0.0183(15) 0.0235(17) -0.0077(13) 0.0055(12) -0.0088(12)
O12 0.0272(13) 0.0396(17) 0.0487(19) -0.0160(15) 0.0138(13) -0.0191(13)
O8 0.0430(15) 0.0404(17) 0.0463(19) -0.0148(14) 0.0158(14) -0.0328(14)
N4 0.0199(14) 0.0158(15) 0.0215(17) -0.0087(13) 0.0054(12) -0.0095(12)
O10 0.0469(16) 0.0494(19) 0.0444(19) -0.0330(16) 0.0245(14) -0.0258(14)
N14 0.0167(14) 0.0182(16) 0.0231(17) -0.0089(13) 0.0041(12) -0.0087(12)
N6 0.0174(14) 0.0193(15) 0.0223(17) -0.0104(13) 0.0041(12) -0.0090(12)
O9 0.0370(15) 0.0270(16) 0.069(2) -0.0260(15) 0.0254(15) -0.0159(13)
N1 0.0198(14) 0.0177(15) 0.0223(17) -0.0059(13) 0.0050(12) -0.0096(13)
N8 0.0191(14) 0.0240(16) 0.0234(18) -0.0113(14) 0.0071(12) -0.0098(13)
N3 0.0216(15) 0.0163(15) 0.034(2) -0.0078(14) 0.0072(13) -0.0100(13)
N7 0.0202(15) 0.0254(17) 0.0303(19) -0.0149(15) 0.0061(13) -0.0114(13)
O11 0.0448(16) 0.0293(16) 0.080(2) -0.0243(16) 0.0215(16) -0.0237(14)
O3 0.0515(17) 0.0360(18) 0.062(2) -0.0160(16) -0.0071(15) -0.0281(15)
N12 0.0202(15) 0.0225(17) 0.039(2) -0.0129(15) 0.0027(14) -0.0087(13)
N2 0.0224(15) 0.0175(16) 0.035(2) -0.0075(14) 0.0053(14) -0.0103(13)
O5 0.0599(19) 0.0472(19) 0.049(2) -0.0150(16) 0.0270(16) -0.0321(16)
N13 0.0234(15) 0.0208(16) 0.033(2) -0.0112(15) 0.0022(14) -0.0108(13)
O6 0.0502(18) 0.053(2) 0.0305(19) -0.0028(15) -0.0067(15) -0.0211(16)
O13 0.0492(17) 0.050(2) 0.036(2) -0.0047(16) -0.0157(14) -0.0134(15)
N15 0.0353(18) 0.0195(17) 0.040(2) -0.0080(16) 0.0071(16) -0.0129(15)
N10 0.045(2) 0.033(2) 0.036(2) -0.0115(18) 0.0093(19) -0.0196(18)
C4 0.0201(17) 0.0180(18) 0.020(2) -0.0074(16) 0.0049(15) -0.0085(15)
N5 0.040(2) 0.037(2) 0.040(2) -0.0162(18) 0.0011(17) -0.0157(18)
C7 0.0207(17) 0.0191(19) 0.024(2) -0.0078(16) 0.0056(15) -0.0100(15)
C1 0.0200(17) 0.0185(18) 0.020(2) -0.0056(16) 0.0036(15) -0.0090(15)
O2 0.054(2) 0.063(2) 0.061(3) -0.011(2) -0.0205(18) -0.0198(18)
C8 0.0145(16) 0.0147(18) 0.034(2) -0.0065(16) 0.0066(15) -0.0042(14)
C5 0.0299(19) 0.026(2) 0.032(2) -0.0169(18) 0.0075(17) -0.0179(17)
C6 0.031(2) 0.038(2) 0.034(2) -0.024(2) 0.0110(17) -0.0218(18)
C2 0.0206(18) 0.027(2) 0.035(2) -0.0044(18) 0.0041(16) -0.0136(16)
C9 0.0231(18) 0.0165(19) 0.037(2) -0.0056(17) -0.0018(16) -0.0092(16)
C3 0.037(2) 0.026(2) 0.051(3) -0.020(2) 0.024(2) -0.0172(19)

loop_
_atom_type_symbol
_atom_type_description
_atom_type_scat_dispersion_real
_atom_type_scat_dispersion_imag
_atom_type_scat_source
C C 0.0033 0.0016 'International Tables Vol C Tables 4.2.6.8 and 6.1.1.4'
H H 0.0000 0.0000 'International Tables Vol C Tables 4.2.6.8 and 6.1.1.4'
Cl Cl 0.1484 0.1585 'International Tables Vol C Tables 4.2.6.8 and 6.1.1.4'
N N 0.0061 0.0033 'International Tables Vol C Tables 4.2.6.8 and 6.1.1.4'
O O 0.0106 0.0060 'International Tables Vol C Tables 4.2.6.8 and 6.1.1.4'
Zn Zn 0.2839 1.4301 'International Tables Vol C Tables 4.2.6.8 and 6.1.1.4'

loop_
_geom_angle_atom_site_label_1
_geom_angle_atom_site_label_2
_geom_angle_atom_site_label_3
_geom_angle
_geom_angle_site_symmetry_1
_geom_angle_site_symmetry_3
_geom_angle_publ_flag
N9 Zn1 N9 180.00(14) . 2_675 ?
N9 Zn1 N14 91.68(10) 2_675 2_675 ?
N9 Zn1 N14 88.32(10) . 2_675 ?
N9 Zn1 N14 88.32(10) 2_675 . ?
N9 Zn1 N14 91.68(10) . . ?
N4 Zn1 N9 92.09(10) . . ?
N4 Zn1 N9 87.91(10) . 2_675 ?
N4 Zn1 N9 87.91(10) 2_675 . ?
N4 Zn1 N9 92.09(10) 2_675 2_675 ?
N4 Zn1 N4 180.0 . 2_675 ?
N4 Zn1 N14 89.68(10) . 2_675 ?
N4 Zn1 N14 89.68(10) 2_675 . ?
N4 Zn1 N14 90.32(10) 2_675 2_675 ?
N4 Zn1 N14 90.32(10) . . ?
N14 Zn1 N14 180.0 . 2_675 ?
O10 Cl1 O12 108.89(16) . . ?
O11 Cl1 O12 109.40(15) . . ?
O11 Cl1 O10 109.52(17) . . ?
O13 Cl1 O12 109.22(17) . . ?
O13 Cl1 O10 109.37(18) . . ?
O13 Cl1 O11 110.42(19) . . ?
N15 O7 C9 113.4(2) . . ?
N10 O4 C6 113.1(3) . . ?
N5 O1 C3 114.9(3) . . ?
N8 N9 Zn1 120.0(2) . . ?
C4 N9 Zn1 134.0(2) . . ?
C4 N9 N8 106.0(3) . . ?
N12 N11 C8 120.4(3) . . ?
C7 N11 N12 108.0(3) . . ?
C7 N11 C8 131.3(3) . . ?
N3 N4 Zn1 118.87(18) . . ?
C1 N4 Zn1 134.3(2) . . ?
C1 N4 N3 106.5(2) . . ?
N13 N14 Zn1 121.5(2) . . ?
C7 N14 Zn1 132.1(2) . . ?
C7 N14 N13 106.3(3) . . ?
N7 N6 C5 121.0(3) . . ?
C4 N6 N7 108.3(3) . . ?
C4 N6 C5 130.7(3) . . ?
N2 N1 C2 119.9(3) . . ?
C1 N1 N2 108.7(2) . . ?
C1 N1 C2 131.4(3) . . ?
N7 N8 N9 110.1(2) . . ?
N2 N3 N4 109.7(2) . . ?
N8 N7 N6 106.7(2) . . ?
N13 N12 N11 106.9(3) . . ?
N3 N2 N1 106.8(3) . . ?
N12 N13 N14 109.8(3) . . ?
O8 N15 O7 112.6(3) . . ?
O8 N15 O9 129.7(3) . . ?
O9 N15 O7 117.7(3) . . ?
O5 N10 O4 112.2(3) . . ?
O6 N10 O4 117.8(3) . . ?
O6 N10 O5 130.0(4) . . ?
N9 C4 N6 108.9(3) . . ?
N9 C4 H4 125.6 . . ?
N6 C4 H4 125.6 . . ?
O3 N5 O1 118.3(3) . . ?
O2 N5 O1 112.5(3) . . ?
O2 N5 O3 129.2(4) . . ?
N11 C7 H7 125.5 . . ?
N14 C7 N11 109.0(3) . . ?
N14 C7 H7 125.5 . . ?
N4 C1 N1 108.2(3) . . ?
N4 C1 H1 125.9 . . ?
N1 C1 H1 125.9 . . ?
N11 C8 H8A 109.2 . . ?
N11 C8 H8B 109.2 . . ?
N11 C8 C9 112.0(3) . . ?
H8A C8 H8B 107.9 . . ?
C9 C8 H8A 109.2 . . ?
C9 C8 H8B 109.2 . . ?
N6 C5 H5A 109.1 . . ?
N6 C5 H5B 109.1 . . ?
N6 C5 C6 112.6(3) . . ?
H5A C5 H5B 107.8 . . ?
C6 C5 H5A 109.1 . . ?
C6 C5 H5B 109.1 . . ?
O4 C6 C5 106.2(3) . . ?
O4 C6 H6A 110.5 . . ?
O4 C6 H6B 110.5 . . ?
C5 C6 H6A 110.5 . . ?
C5 C6 H6B 110.5 . . ?
H6A C6 H6B 108.7 . . ?
N1 C2 H2A 109.0 . . ?
N1 C2 H2B 109.0 . . ?
N1 C2 C3 112.9(3) . . ?
H2A C2 H2B 107.8 . . ?
C3 C2 H2A 109.0 . . ?
C3 C2 H2B 109.0 . . ?
O7 C9 C8 112.3(3) . . ?
O7 C9 H9A 109.1 . . ?
O7 C9 H9B 109.1 . . ?
C8 C9 H9A 109.1 . . ?
C8 C9 H9B 109.1 . . ?
H9A C9 H9B 107.9 . . ?
O1 C3 C2 112.1(3) . . ?
O1 C3 H3A 109.2 . . ?
O1 C3 H3B 109.2 . . ?
C2 C3 H3A 109.2 . . ?
C2 C3 H3B 109.2 . . ?
H3A C3 H3B 107.9 . . ?

loop_
_geom_bond_atom_site_label_1
_geom_bond_atom_site_label_2
_geom_bond_distance
_geom_bond_site_symmetry_2
_geom_bond_publ_flag
Zn1 N9 2.154(3) 2_675 ?
Zn1 N9 2.154(3) . ?
Zn1 N4 2.143(3) . ?
Zn1 N4 2.144(3) 2_675 ?
Zn1 N14 2.170(3) 2_675 ?
Zn1 N14 2.170(3) . ?
Cl1 O12 1.439(2) . ?
Cl1 O10 1.431(3) . ?
Cl1 O11 1.429(3) . ?
Cl1 O13 1.426(3) . ?
O7 N15 1.410(4) . ?
O7 C9 1.454(4) . ?
O4 N10 1.403(4) . ?
O4 C6 1.446(4) . ?
O1 N5 1.383(4) . ?
O1 C3 1.449(4) . ?
N9 N8 1.369(3) . ?
N9 C4 1.313(4) . ?
N11 N12 1.350(4) . ?
N11 C7 1.324(4) . ?
N11 C8 1.460(4) . ?
O8 N15 1.204(3) . ?
N4 N3 1.364(4) . ?
N4 C1 1.314(4) . ?
N14 N13 1.358(4) . ?
N14 C7 1.309(4) . ?
N6 N7 1.355(3) . ?
N6 C4 1.328(4) . ?
N6 C5 1.460(4) . ?
O9 N15 1.205(4) . ?
N1 N2 1.348(3) . ?
N1 C1 1.324(4) . ?
N1 C2 1.452(4) . ?
N8 N7 1.288(4) . ?
N3 N2 1.288(3) . ?
O3 N5 1.204(4) . ?
N12 N13 1.292(4) . ?
O5 N10 1.203(4) . ?
O6 N10 1.201(4) . ?
C4 H4 0.9500 . ?
N5 O2 1.203(4) . ?
C7 H7 0.9500 . ?
C1 H1 0.9500 . ?
C8 H8A 0.9900 . ?
C8 H8B 0.9900 . ?
C8 C9 1.501(5) . ?
C5 H5A 0.9900 . ?
C5 H5B 0.9900 . ?
C5 C6 1.509(5) . ?
C6 H6A 0.9900 . ?
C6 H6B 0.9900 . ?
C2 H2A 0.9900 . ?
C2 H2B 0.9900 . ?
C2 C3 1.497(5) . ?
C9 H9A 0.9900 . ?
C9 H9B 0.9900 . ?
C3 H3A 0.9900 . ?
C3 H3B 0.9900 . ?

loop_
_geom_contact_atom_site_label_1
_geom_contact_atom_site_label_2
_geom_contact_distance
_geom_contact_site_symmetry_1
_geom_contact_site_symmetry_2
_geom_contact_publ_flag
? ? ? ? ? ?

loop_
_geom_hbond_atom_site_label_D
_geom_hbond_atom_site_label_H
_geom_hbond_atom_site_label_A
_geom_hbond_distance_DH
_geom_hbond_distance_HA
_geom_hbond_distance_DA
_geom_hbond_angle_DHA
_geom_hbond_site_symmetry_A
? ? ? ? ? ? ? ?

loop_
_geom_torsion_atom_site_label_1
_geom_torsion_atom_site_label_2
_geom_torsion_atom_site_label_3
_geom_torsion_atom_site_label_4
_geom_torsion
_geom_torsion_site_symmetry_1
_geom_torsion_site_symmetry_2
_geom_torsion_site_symmetry_3
_geom_torsion_site_symmetry_4
_geom_torsion_publ_flag
Zn1 N9 N8 N7 178.3(2) . . . . ?
Zn1 N9 C4 N6 -178.4(2) . . . . ?
Zn1 N4 N3 N2 -174.4(2) . . . . ?
Zn1 N4 C1 N1 172.7(2) . . . . ?
Zn1 N14 N13 N12 -176.8(2) . . . . ?
Zn1 N14 C7 N11 175.9(2) . . . . ?
N9 N8 N7 N6 0.6(3) . . . . ?
N11 N12 N13 N14 0.3(4) . . . . ?
N11 C8 C9 O7 69.4(4) . . . . ?
N4 N3 N2 N1 0.5(4) . . . . ?
N6 C5 C6 O4 -62.1(4) . . . . ?
N1 C2 C3 O1 -53.9(4) . . . . ?
N8 N9 C4 N6 0.0(4) . . . . ?
N3 N4 C1 N1 -0.3(4) . . . . ?
N7 N6 C4 N9 0.4(4) . . . . ?
N7 N6 C5 C6 77.9(4) . . . . ?
N12 N11 C7 N14 0.7(4) . . . . ?
N12 N11 C8 C9 73.4(4) . . . . ?
N2 N1 C1 N4 0.6(4) . . . . ?
N2 N1 C2 C3 90.2(4) . . . . ?
N13 N14 C7 N11 -0.5(4) . . . . ?
N15 O7 C9 C8 80.9(3) . . . . ?
N10 O4 C6 C5 -173.8(3) . . . . ?
C4 N9 N8 N7 -0.4(4) . . . . ?
C4 N6 N7 N8 -0.6(4) . . . . ?
C4 N6 C5 C6 -102.7(4) . . . . ?
N5 O1 C3 C2 -83.6(4) . . . . ?
C7 N11 N12 N13 -0.6(4) . . . . ?
C7 N11 C8 C9 -114.3(4) . . . . ?
C7 N14 N13 N12 0.1(4) . . . . ?
C1 N4 N3 N2 -0.1(4) . . . . ?
C1 N1 N2 N3 -0.7(4) . . . . ?
C1 N1 C2 C3 -93.0(4) . . . . ?
C8 N11 N12 N13 173.3(3) . . . . ?
C8 N11 C7 N14 -172.3(3) . . . . ?
C5 N6 N7 N8 178.9(3) . . . . ?
C5 N6 C4 N9 -179.0(3) . . . . ?
C6 O4 N10 O5 -174.2(3) . . . . ?
C6 O4 N10 O6 6.0(4) . . . . ?
C2 N1 N2 N3 176.8(3) . . . . ?
C2 N1 C1 N4 -176.5(3) . . . . ?
C9 O7 N15 O8 179.4(3) . . . . ?
C9 O7 N15 O9 0.4(4) . . . . ?
C3 O1 N5 O3 1.5(5) . . . . ?
C3 O1 N5 O2 -179.1(3) . . . . ?
